data_2212117
loop_
_publ_author_name
'Jia-Ming Li'
'Yi-Min Jiang'
'Chao-Zhu Li'
'Shu-Hua Zhang'

_publ_section_title
;Triaqua[2-(2-pyridylmethyleneamino)ethanesulfonato-\k^3^<i>N</i>,<i>N</i>',<i>O</i>]nickel(II)
 perchlorate monohydrate
;
_journal_coeditor_code CV2165
_journal_issue 2
_journal_name_full 'Acta Crystallographica Section E'
_journal_page_first m447
_journal_page_last m449
_journal_paper_doi 10.1107/S1600536806055929
_journal_volume 63
_journal_year 2007
_chemical_formula_iupac '[Ni (C8 H9 N2 O3 S) (H2 O)3)] Cl O4, H2 O'
_chemical_formula_moiety 'C8 H15 N2 Ni O6 S, Cl O4, H2 O'
_chemical_formula_sum 'C8 H17 Cl N2 Ni O11 S'
_chemical_formula_weight 443.46
_chemical_name_systematic
;
Triaqua[2-(2-pyridylmethylene)aminoethanesulfonato-\k^3^N,N',O]nickel(II)
perchlorate monohydrate
;
_space_group_IT_number 61
_symmetry_cell_setting orthorhombic
_symmetry_space_group_name_Hall '-P 2ac 2ab'
_symmetry_space_group_name_H-M 'P b c a'
_atom_sites_solution_hydrogens geom
_atom_sites_solution_primary direct
_atom_sites_solution_secondary difmap
_audit_creation_method SHELXL-97
_cell_angle_alpha 90.00
_cell_angle_beta 90.00
_cell_angle_gamma 90.00
_cell_formula_units_Z 8
_cell_length_a 7.818(2)
_cell_length_b 15.019(4)
_cell_length_c 28.156(7)
_cell_measurement_reflns_used 2160
_cell_measurement_temperature 293(2)
_cell_measurement_theta_max 26.01
_cell_measurement_theta_min 1.45
_cell_volume 3306.0(15)
_computing_cell_refinement 'SAINT (Siemens, 1996)'
_computing_data_collection 'SMART (Siemens, 1996)'
_computing_data_reduction 'SHELXTL (Sheldrick, 1997b)'
_computing_molecular_graphics SHELXTL
_computing_publication_material SHELXL97
_computing_structure_refinement 'SHELXL97 (Sheldrick, 1997a)'
_computing_structure_solution 'SHELXS97 (Sheldrick, 1997a)'
_diffrn_ambient_temperature 293(2)
_diffrn_measured_fraction_theta_full 0.999
_diffrn_measured_fraction_theta_max 0.999
_diffrn_measurement_device_type 'Siemens SMART CCD area-detector'
_diffrn_measurement_method '\f and \w'
_diffrn_radiation_monochromator graphite
_diffrn_radiation_source 'fine-focus sealed tube'
_diffrn_radiation_type MoK\a
_diffrn_radiation_wavelength 0.71073
_diffrn_reflns_av_R_equivalents 0.0316
_diffrn_reflns_av_sigmaI/netI 0.0294
_diffrn_reflns_limit_h_max 9
_diffrn_reflns_limit_h_min -9
_diffrn_reflns_limit_k_max 18
_diffrn_reflns_limit_k_min -16
_diffrn_reflns_limit_l_max 30
_diffrn_reflns_limit_l_min -34
_diffrn_reflns_number 14207
_diffrn_reflns_theta_full 26.01
_diffrn_reflns_theta_max 26.01
_diffrn_reflns_theta_min 1.45
_diffrn_standards_decay_% 0
_diffrn_standards_interval_count 0
_diffrn_standards_number 0
_exptl_absorpt_coefficient_mu 1.520
_exptl_absorpt_correction_T_max 0.8629
_exptl_absorpt_correction_T_min 0.7025
_exptl_absorpt_correction_type multi-scan
_exptl_absorpt_process_details '(SADABS; Sheldrick, 1996)'
_exptl_crystal_colour green
_exptl_crystal_density_diffrn 1.782
_exptl_crystal_density_method 'not measured'
_exptl_crystal_description prism
_exptl_crystal_F_000 1824
_exptl_crystal_size_max 0.25
_exptl_crystal_size_mid 0.10
_exptl_crystal_size_min 0.10
_refine_diff_density_max 0.811
_refine_diff_density_min -0.276
_refine_ls_extinction_method none
_refine_ls_goodness_of_fit_ref 1.061
_refine_ls_hydrogen_treatment mixed
_refine_ls_matrix_type full
_refine_ls_number_parameters 246
_refine_ls_number_reflns 3253
_refine_ls_number_restraints 12
_refine_ls_restrained_S_all 1.060
_refine_ls_R_factor_all 0.0571
_refine_ls_R_factor_gt 0.0441
_refine_ls_shift/su_max 0.000
_refine_ls_shift/su_mean 0.000
_refine_ls_structure_factor_coef Fsqd
_refine_ls_weighting_details 'calc w=1/[\s^2^(Fo^2^)+(0.0511P)^2^+3.2755P] where P=(Fo^2^+2Fc^2^)/3'
_refine_ls_weighting_scheme calc
_refine_ls_wR_factor_gt 0.1042
_refine_ls_wR_factor_ref 0.1095
_reflns_number_gt 2616
_reflns_number_total 3253
_reflns_threshold_expression I>2\s(I)
_cod_data_source_file cv2165.cif
_cod_data_source_block I
_cod_original_cell_volume 3305.7(15)
_cod_database_code 2212117
_cod_database_fobs_code 2212117

loop_
_symmetry_equiv_pos_as_xyz
'x, y, z'
'-x+1/2, -y, z+1/2'
'-x, y+1/2, -z+1/2'
'x+1/2, -y+1/2, -z'
'-x, -y, -z'
'x-1/2, y, -z-1/2'
'x, -y-1/2, z-1/2'
'-x-1/2, y-1/2, z'

loop_
_atom_site_type_symbol
_atom_site_label
_atom_site_fract_x
_atom_site_fract_y
_atom_site_fract_z
_atom_site_U_iso_or_equiv
_atom_site_adp_type
_atom_site_calc_flag
_atom_site_refinement_flags
_atom_site_occupancy
Ni Ni1 0.18679(6) 0.36701(3) 0.167160(15) 0.03238(15) Uani d . 1
S S1 -0.15767(11) 0.25244(6) 0.18167(3) 0.0362(2) Uani d . 1
O O1 -0.0139(3) 0.30221(17) 0.20044(8) 0.0435(6) Uani d . 1
O O2 -0.1449(5) 0.1595(2) 0.18940(13) 0.0747(10) Uani d . 1
O O3 -0.3155(3) 0.2903(3) 0.20017(12) 0.0727(10) Uani d . 1
O O4 0.0260(4) 0.47576(19) 0.16012(10) 0.0524(7) Uani d D 1
H H4A 0.045(6) 0.5136(19) 0.1386(9) 0.079 Uiso d D 1
H H4B 0.019(6) 0.509(2) 0.1843(8) 0.062(14) Uiso d D 1
O O5 0.2536(4) 0.41813(19) 0.23109(9) 0.0518(7) Uani d D 1
H H5A 0.315(5) 0.462(2) 0.2385(16) 0.078 Uiso d D 1
H H5B 0.269(9) 0.385(3) 0.2549(14) 0.14(3) Uiso d D 1
O O6 0.3404(3) 0.25750(19) 0.18236(10) 0.0464(6) Uani d D 1
H H6A 0.348(5) 0.224(3) 0.1583(11) 0.070 Uiso d D 1
H H6B 0.445(2) 0.266(3) 0.1883(16) 0.087(18) Uiso d D 1
N N1 0.3768(4) 0.42301(19) 0.12516(11) 0.0378(7) Uani d . 1
N N2 0.1223(4) 0.3151(2) 0.10208(10) 0.0405(7) Uani d . 1
C C1 0.5056(5) 0.4762(2) 0.13734(15) 0.0468(9) Uani d . 1
H H1 0.5127 0.4964 0.1685 0.056 Uiso calc R 1
C C2 0.6291(5) 0.5025(3) 0.10513(15) 0.0476(10) Uani d . 1
H H2 0.7153 0.5415 0.1144 0.057 Uiso calc R 1
C C3 0.6243(5) 0.4714(3) 0.05980(15) 0.0494(10) Uani d . 1
H H3 0.7091 0.4866 0.0381 0.059 Uiso calc R 1
C C4 0.4907(5) 0.4167(3) 0.04687(14) 0.0461(9) Uani d . 1
H H4 0.4834 0.3946 0.0161 0.055 Uiso calc R 1
C C5 0.3684(5) 0.3949(2) 0.07997(13) 0.0378(8) Uani d . 1
C C6 0.2218(5) 0.3378(3) 0.06882(13) 0.0435(9) Uani d . 1
H H6 0.2023 0.3187 0.0379 0.052 Uiso calc R 1
C C7 -0.0188(5) 0.2531(3) 0.09204(14) 0.0569(11) Uani d . 1
H H7A 0.0175 0.1929 0.0993 0.068 Uiso calc R 1
H H7B -0.0465 0.2556 0.0585 0.068 Uiso calc R 1
C C8 -0.1730(5) 0.2746(3) 0.12008(14) 0.0534(11) Uani d . 1
H H8A -0.2685 0.2410 0.1073 0.064 Uiso calc R 1
H H8B -0.1988 0.3373 0.1159 0.064 Uiso calc R 1
Cl Cl1 0.07783(15) 0.61866(7) 0.05759(4) 0.0546(3) Uani d . 1
O O7 0.1029(7) 0.6375(3) 0.10622(14) 0.1186(18) Uani d . 1
O O8 0.0450(6) 0.5269(2) 0.05387(15) 0.0991(13) Uani d . 1
O O9 -0.0650(9) 0.6637(4) 0.0428(2) 0.177(3) Uani d . 1
O O10 0.2171(8) 0.6416(4) 0.0310(2) 0.156(3) Uani d . 1
O O11 0.0819(4) 0.07420(19) 0.25912(12) 0.0556(8) Uani d D 1
H H11A 0.149(5) 0.112(2) 0.2715(16) 0.074(17) Uiso d D 1
H H11B 0.023(6) 0.108(2) 0.2415(17) 0.10(2) Uiso d D 1

loop_
_atom_site_aniso_label
_atom_site_aniso_U_11
_atom_site_aniso_U_22
_atom_site_aniso_U_33
_atom_site_aniso_U_12
_atom_site_aniso_U_13
_atom_site_aniso_U_23
Ni1 0.0308(2) 0.0367(3) 0.0297(2) -0.00311(19) 0.00015(17) -0.00045(18)
S1 0.0334(5) 0.0400(5) 0.0352(5) -0.0070(4) 0.0017(3) -0.0019(4)
O1 0.0362(14) 0.0598(17) 0.0345(14) -0.0158(13) -0.0024(11) 0.0032(11)
O2 0.107(3) 0.0387(16) 0.078(2) -0.0072(18) -0.001(2) 0.0004(16)
O3 0.0308(16) 0.107(3) 0.080(2) 0.0016(16) -0.0022(15) -0.026(2)
O4 0.0580(19) 0.0521(17) 0.0470(17) 0.0138(15) 0.0023(14) 0.0103(14)
O5 0.078(2) 0.0409(15) 0.0361(15) -0.0136(15) -0.0147(14) 0.0013(12)
O6 0.0389(16) 0.0454(16) 0.0550(18) 0.0026(13) -0.0058(12) -0.0044(13)
N1 0.0353(16) 0.0388(16) 0.0393(17) -0.0020(13) 0.0032(13) 0.0004(13)
N2 0.0380(17) 0.0510(19) 0.0324(16) -0.0073(15) 0.0012(13) -0.0026(13)
C1 0.043(2) 0.043(2) 0.054(2) -0.0044(18) 0.0044(18) -0.0064(18)
C2 0.036(2) 0.043(2) 0.064(3) -0.0085(17) 0.0051(19) 0.0017(19)
C3 0.041(2) 0.049(2) 0.058(3) -0.0017(19) 0.0142(19) 0.011(2)
C4 0.048(2) 0.051(2) 0.039(2) 0.0011(19) 0.0095(18) 0.0036(17)
C5 0.039(2) 0.0381(19) 0.0362(19) 0.0009(16) 0.0042(15) 0.0050(15)
C6 0.045(2) 0.055(2) 0.0306(19) -0.0036(18) 0.0005(16) -0.0003(16)
C7 0.054(3) 0.080(3) 0.037(2) -0.022(2) 0.0017(18) -0.015(2)
C8 0.049(2) 0.067(3) 0.044(2) -0.012(2) -0.0094(19) -0.004(2)
Cl1 0.0680(7) 0.0514(6) 0.0443(5) -0.0014(5) 0.0102(5) -0.0021(4)
O7 0.193(5) 0.109(3) 0.054(2) -0.060(3) 0.000(3) -0.018(2)
O8 0.117(3) 0.066(2) 0.115(3) -0.018(2) -0.009(3) -0.013(2)
O9 0.217(7) 0.196(6) 0.117(4) 0.141(5) -0.015(4) 0.007(4)
O10 0.165(5) 0.151(5) 0.153(5) -0.084(4) 0.108(4) -0.058(4)
O11 0.057(2) 0.0427(16) 0.067(2) -0.0026(15) -0.0077(16) -0.0060(15)

loop_
_atom_type_symbol
_atom_type_description
_atom_type_scat_dispersion_real
_atom_type_scat_dispersion_imag
_atom_type_scat_source
C C 0.0033 0.0016 'International Tables Vol C Tables 4.2.6.8 and 6.1.1.4'
H H 0.0000 0.0000 'International Tables Vol C Tables 4.2.6.8 and 6.1.1.4'
N N 0.0061 0.0033 'International Tables Vol C Tables 4.2.6.8 and 6.1.1.4'
O O 0.0106 0.0060 'International Tables Vol C Tables 4.2.6.8 and 6.1.1.4'
S S 0.1246 0.1234 'International Tables Vol C Tables 4.2.6.8 and 6.1.1.4'
Cl Cl 0.1484 0.1585 'International Tables Vol C Tables 4.2.6.8 and 6.1.1.4'
Ni Ni 0.3393 1.1124 'International Tables Vol C Tables 4.2.6.8 and 6.1.1.4'

loop_
_geom_angle_atom_site_label_1
_geom_angle_atom_site_label_2
_geom_angle_atom_site_label_3
_geom_angle
_geom_angle_publ_flag
O5 Ni1 N2 179.26(14) y
O5 Ni1 O1 88.35(11) y
N2 Ni1 O1 92.26(11) y
O5 Ni1 O4 86.71(13) y
N2 Ni1 O4 93.73(12) y
O1 Ni1 O4 87.37(12) y
O5 Ni1 N1 99.68(12) ?
N2 Ni1 N1 79.70(12) ?
O1 Ni1 N1 171.96(11) ?
O4 Ni1 N1 93.45(12) ?
O5 Ni1 O6 88.17(12) ?
N2 Ni1 O6 91.44(12) ?
O1 Ni1 O6 88.42(11) ?
O4 Ni1 O6 173.46(12) ?
N1 Ni1 O6 91.41(12) ?
O2 S1 O1 113.4(2) ?
O2 S1 O3 112.9(2) ?
O1 S1 O3 109.00(17) ?
O2 S1 C8 109.9(2) ?
O1 S1 C8 108.23(17) ?
O3 S1 C8 102.7(2) ?
S1 O1 Ni1 131.68(15) ?
Ni1 O4 H4A 120(3) ?
Ni1 O4 H4B 115(3) ?
H4A O4 H4B 101(4) ?
Ni1 O5 H5A 132(3) ?
Ni1 O5 H5B 121(4) ?
H5A O5 H5B 101(4) ?
Ni1 O6 H6A 110(3) ?
Ni1 O6 H6B 119(3) ?
H6A O6 H6B 100(4) ?
C1 N1 C5 118.1(3) ?
C1 N1 Ni1 129.6(3) ?
C5 N1 Ni1 112.2(2) ?
C6 N2 C7 119.3(3) ?
C6 N2 Ni1 114.0(3) ?
C7 N2 Ni1 126.6(2) ?
N1 C1 C2 122.1(4) ?
N1 C1 H1 119.0 ?
C2 C1 H1 119.0 ?
C3 C2 C1 119.9(4) ?
C3 C2 H2 120.0 ?
C1 C2 H2 120.0 ?
C2 C3 C4 118.3(4) ?
C2 C3 H3 120.9 ?
C4 C3 H3 120.9 ?
C5 C4 C3 119.3(4) ?
C5 C4 H4 120.3 ?
C3 C4 H4 120.3 ?
N1 C5 C4 122.3(4) ?
N1 C5 C6 115.2(3) ?
C4 C5 C6 122.5(3) ?
N2 C6 C5 118.7(3) ?
N2 C6 H6 120.6 ?
C5 C6 H6 120.6 ?
N2 C7 C8 111.8(3) ?
N2 C7 H7A 109.3 ?
C8 C7 H7A 109.3 ?
N2 C7 H7B 109.3 ?
C8 C7 H7B 109.3 ?
H7A C7 H7B 107.9 ?
C7 C8 S1 115.3(3) ?
C7 C8 H8A 108.4 ?
S1 C8 H8A 108.4 ?
C7 C8 H8B 108.4 ?
S1 C8 H8B 108.4 ?
H8A C8 H8B 107.5 ?
O10 Cl1 O9 111.0(4) ?
O10 Cl1 O8 110.6(3) ?
O9 Cl1 O8 108.2(4) ?
O10 Cl1 O7 111.8(3) ?
O9 Cl1 O7 108.0(3) ?
O8 Cl1 O7 107.1(3) ?
H11A O11 H11B 100(4) ?

loop_
_geom_bond_atom_site_label_1
_geom_bond_atom_site_label_2
_geom_bond_distance
_geom_bond_publ_flag
Ni1 O5 2.025(3) y
Ni1 N2 2.054(3) y
Ni1 O1 2.070(2) y
Ni1 O4 2.070(3) y
Ni1 N1 2.077(3) y
Ni1 O6 2.081(3) y
S1 O2 1.417(3) ?
S1 O1 1.450(3) ?
S1 O3 1.455(3) ?
S1 C8 1.770(4) ?
O4 H4A 0.84(4) ?
O4 H4B 0.84(4) ?
O5 H5A 0.84(4) ?
O5 H5B 0.84(4) ?
O6 H6A 0.84(4) ?
O6 H6B 0.84(4) ?
N1 C1 1.330(5) ?
N1 C5 1.342(5) ?
N2 C6 1.264(5) ?
N2 C7 1.471(5) ?
C1 C2 1.382(5) ?
C1 H1 0.9300 ?
C2 C3 1.360(6) ?
C2 H2 0.9300 ?
C3 C4 1.378(6) ?
C3 H3 0.9300 ?
C4 C5 1.375(5) ?
C4 H4 0.9300 ?
C5 C6 1.465(5) ?
C6 H6 0.9300 ?
C7 C8 1.477(6) ?
C7 H7A 0.9700 ?
C7 H7B 0.9700 ?
C8 H8A 0.9700 ?
C8 H8B 0.9700 ?
Cl1 O10 1.366(4) ?
Cl1 O9 1.370(5) ?
Cl1 O8 1.405(4) ?
Cl1 O7 1.412(4) ?
O11 H11A 0.85(4) ?
O11 H11B 0.85(4) ?

loop_
_geom_hbond_atom_site_label_D
_geom_hbond_atom_site_label_H
_geom_hbond_atom_site_label_A
_geom_hbond_site_symmetry_A
_geom_hbond_distance_DH
_geom_hbond_distance_HA
_geom_hbond_distance_DA
_geom_hbond_angle_DHA
O4 H4A O7 . 0.84(4) 2.12(4) 2.927(5) 160(3)
O4 H4B O11 3 0.84(4) 2.03(4) 2.840(4) 161(4)
O5 H5A O11 8_665 0.84(4) 1.95(4) 2.788(4) 170(5)
O5 H5B O3 6_656 0.85(4) 2.01(4) 2.779(4) 150(5)
O6 H6A O7 8_655 0.85(4) 2.00(4) 2.836(5) 172(4)
O6 H6B O3 1_655 0.85(4) 1.93(4) 2.780(4) 177(5)
O11 H11A O2 6_656 0.85(4) 2.09(4) 2.882(5) 159(4)
O11 H11B O2 . 0.85(4) 2.12(4) 2.939(5) 164(4)
